data_4302552
loop_
_publ_author_name
'Vadapalli Chandrasekhar'
'Tapas Senapati'
'E. Carolina Sa\~nudo'
'R. Cl\'erac'

_publ_contact_author_address
;Head, Department of Chemistry
Indian Institute of Technology Kanpur
Kanpur 208016
Uttarpradesh
India
;
_publ_contact_author_email vc@iitk.ac.in
_publ_contact_author_fax '+91-512-259 7436'
_publ_contact_author_name 'Prof. V. Chandrasekhar'
_publ_contact_author_phone '+91-512-259 7259'
_publ_section_title
;
Tri-, Tetra-, and Hexanuclear Copper(II) Phosphonates Containing N-Donor
Chelating Ligands: Synthesis, Structure, Magnetic Properties, and Nuclease
Activity
;
_journal_name_full 'Inorganic Chemistry'
_journal_page_first 6192
_journal_page_last 6204
_journal_paper_doi 10.1021/ic900522u
_journal_volume 48
_journal_year 2009
_chemical_formula_moiety 'C104 H114 Cl8 Cu6 N14 O34 P4'
_chemical_formula_sum 'C104 H114 Cl8 Cu6 N14 O34 P4'
_chemical_formula_weight 2892.81
_chemical_melting_point 292
_chemical_name_common Copperphosphonate
_chemical_name_systematic
; 
 ? 
;
_space_group_IT_number 2
_symmetry_cell_setting triclinic
_symmetry_space_group_name_Hall '-P 1'
_symmetry_space_group_name_H-M 'P -1'
_atom_sites_solution_hydrogens geom
_atom_sites_solution_primary direct
_atom_sites_solution_secondary difmap
_audit_creation_method SHELXL-97
_cell_angle_alpha 87.873(2)
_cell_angle_beta 68.8300(10)
_cell_angle_gamma 71.5580(10)
_cell_formula_units_Z 1
_cell_length_a 13.1474(11)
_cell_length_b 14.4528(12)
_cell_length_c 17.3656(15)
_cell_measurement_reflns_used 4547
_cell_measurement_temperature 293(2)
_cell_measurement_theta_max 27.79
_cell_measurement_theta_min 2.49
_cell_volume 2907.9(4)
_computing_cell_refinement 'Bruker SMART'
_computing_data_collection 'Bruker SMART'
_computing_data_reduction 'Bruker SAINT'
_computing_molecular_graphics 'Bruker SHELXTL'
_computing_publication_material 'Bruker SHELXTL'
_computing_structure_refinement 'Bruker SHELXTL'
_computing_structure_solution 'Bruker SHELXTL'
_diffrn_ambient_temperature 293(2)
_diffrn_measured_fraction_theta_full 0.976
_diffrn_measured_fraction_theta_max 0.976
_diffrn_measurement_device_type 'CCD area detector'
_diffrn_measurement_method 'omega scans'
_diffrn_radiation_monochromator graphite
_diffrn_radiation_source 'fine-focus sealed tube'
_diffrn_radiation_type MoK\a
_diffrn_radiation_wavelength 0.71073
_diffrn_reflns_av_R_equivalents 0.0268
_diffrn_reflns_av_sigmaI/netI 0.0614
_diffrn_reflns_limit_h_max 15
_diffrn_reflns_limit_h_min -16
_diffrn_reflns_limit_k_max 15
_diffrn_reflns_limit_k_min -17
_diffrn_reflns_limit_l_max 17
_diffrn_reflns_limit_l_min -21
_diffrn_reflns_number 16213
_diffrn_reflns_theta_full 26.00
_diffrn_reflns_theta_max 26.00
_diffrn_reflns_theta_min 2.49
_exptl_absorpt_coefficient_mu 1.403
_exptl_absorpt_correction_T_max 0.9009
_exptl_absorpt_correction_T_min 0.7667
_exptl_absorpt_correction_type empirical
_exptl_absorpt_process_details SADABS
_exptl_crystal_colour blue
_exptl_crystal_density_diffrn 1.652
_exptl_crystal_density_method 'not measured'
_exptl_crystal_description block
_exptl_crystal_F_000 1478
_exptl_crystal_size_max 0.20
_exptl_crystal_size_mid 0.15
_exptl_crystal_size_min 0.08
_refine_diff_density_max 2.001
_refine_diff_density_min -1.798
_refine_diff_density_rms 0.168
_refine_ls_extinction_method none
_refine_ls_goodness_of_fit_ref 1.058
_refine_ls_hydrogen_treatment mixed
_refine_ls_matrix_type full
_refine_ls_number_parameters 822
_refine_ls_number_reflns 11160
_refine_ls_number_restraints 1
_refine_ls_restrained_S_all 1.058
_refine_ls_R_factor_all 0.0925
_refine_ls_R_factor_gt 0.0711
_refine_ls_shift/su_max 0.000
_refine_ls_shift/su_mean 0.000
_refine_ls_structure_factor_coef Fsqd
_refine_ls_weighting_details 'calc w=1/[\s^2^(Fo^2^)+(0.1385P)^2^+3.8410P] where P=(Fo^2^+2Fc^2^)/3'
_refine_ls_weighting_scheme calc
_refine_ls_wR_factor_gt 0.1980
_refine_ls_wR_factor_ref 0.2220
_reflns_number_gt 8359
_reflns_number_total 11160
_reflns_threshold_expression >2sigma(I)
_cod_data_source_file ic900522u_si_001_7.cif
_cod_data_source_block Complex-8
_cod_depositor_comments
;
The following automatic conversions were performed:
'_symmetry_cell_setting' value 'Triclinic' changed to 'triclinic'
according to '/home/saulius/struct/CIF-dictionaries/cif_core.dic'
dictionary named 'cif_core.dic' version 2.4.1 from 2010-06-29.

Automatic conversion script
Id: cif_fix_enum 1527 2010-12-29 10:47:43Z saulius 
;
_cod_original_sg_symbol_H-M 'P -1 '
_cod_database_code 4302552

loop_
_symmetry_equiv_pos_as_xyz
'x, y, z'
'-x, -y, -z'

loop_
_atom_site_label
_atom_site_type_symbol
_atom_site_fract_x
_atom_site_fract_y
_atom_site_fract_z
_atom_site_U_iso_or_equiv
_atom_site_adp_type
_atom_site_occupancy
_atom_site_symmetry_multiplicity
_atom_site_calc_flag
_atom_site_refinement_flags
_atom_site_disorder_assembly
_atom_site_disorder_group
O18 O 0.7317(4) 0.3545(3) 0.2636(3) 0.0379(11) Uani 1 1 d . . .
Cu1 Cu 0.21178(6) 0.09109(5) 0.25877(4) 0.02300(19) Uani 1 1 d . . .
Cu2 Cu -0.16337(6) 0.28071(5) 0.39275(4) 0.0236(2) Uani 1 1 d . . .
Cu3 Cu 0.05564(5) 0.30587(5) 0.11693(4) 0.01899(18) Uani 1 1 d . . .
P1 P 0.06880(12) 0.32495(10) 0.29618(9) 0.0196(3) Uani 1 1 d . . .
P2 P -0.01705(12) 0.13979(10) 0.22527(9) 0.0199(3) Uani 1 1 d . . .
Cl1 Cl 0.58309(16) 0.27428(16) 0.11638(14) 0.0566(5) Uani 1 1 d . . .
Cl2 Cl 0.19775(12) 0.20531(10) 0.59505(9) 0.0292(3) Uani 1 1 d . . .
Cl3 Cl 0.2651(3) 0.6259(2) 0.1799(3) 0.1077(11) Uani 1 1 d . . .
Cl4 Cl 0.4630(3) 0.5855(2) 0.2267(2) 0.0953(9) Uani 1 1 d . . .
O1 O 0.0953(3) 0.3407(3) 0.2047(2) 0.0232(8) Uani 1 1 d . . .
O2 O -0.0609(3) 0.3525(3) 0.3457(2) 0.0233(8) Uani 1 1 d . . .
O3 O 0.1352(3) 0.2225(3) 0.3114(3) 0.0284(9) Uani 1 1 d . . .
O4 O -0.0816(3) 0.1626(3) 0.3186(2) 0.0242(8) Uani 1 1 d . . .
O5 O 0.1127(3) 0.0896(3) 0.2020(2) 0.0246(8) Uani 1 1 d . . .
O6 O -0.0436(3) 0.2309(3) 0.1779(2) 0.0206(8) Uani 1 1 d . . .
O7 O 0.4984(6) 0.3266(5) 0.0836(5) 0.084(2) Uani 1 1 d . B .
O8 O 0.5499(7) 0.2029(7) 0.1639(5) 0.100(3) Uani 1 1 d . B .
O11 O 0.2574(5) 0.2681(5) 0.5515(6) 0.095(3) Uani 1 1 d . A .
O12A O 0.1649(11) 0.1784(9) 0.5295(6) 0.063(3) Uani 0.60 1 d P A 1
O12B O 0.0966(16) 0.2128(14) 0.5818(15) 0.082(6) Uani 0.40 1 d P A 2
O13 O 0.2726(5) 0.1134(4) 0.6034(4) 0.0705(19) Uani 1 1 d . A .
O14A O 0.1708(17) 0.2485(12) 0.6772(10) 0.046(4) Uani 0.30 1 d P A 1
O14B O 0.0971(8) 0.2432(5) 0.6657(5) 0.054(2) Uani 0.70 1 d P A 2
O15 O -0.0614(5) 0.2127(4) 0.4831(4) 0.0306(15) Uani 1 1 d D . .
O16 O 0.1051(4) 0.0266(3) 0.3700(3) 0.0374(11) Uani 1 1 d . . .
O17A O 0.6268(16) 0.3304(10) 0.1485(12) 0.076(5) Uani 0.50 1 d P B 1
O17B O 0.5669(13) 0.3444(16) 0.1883(12) 0.097(8) Uani 0.50 1 d P B 2
O19A O 0.6851(10) 0.2648(13) 0.0597(9) 0.068(4) Uani 0.50 1 d P B 1
O19B O 0.6843(11) 0.2012(10) 0.0483(8) 0.059(3) Uani 0.50 1 d P B 2
N1 N 0.3462(4) 0.0763(3) 0.2945(3) 0.0263(11) Uani 1 1 d . . .
N2 N 0.3201(4) -0.0411(3) 0.1974(3) 0.0267(11) Uani 1 1 d . . .
N3 N -0.2760(4) 0.4000(3) 0.4707(3) 0.0264(11) Uani 1 1 d . . .
N4 N -0.2876(4) 0.2232(3) 0.4568(3) 0.0237(10) Uani 1 1 d . . .
N5 N 0.1294(4) 0.4018(3) 0.0472(3) 0.0246(10) Uani 1 1 d . . .
N6 N 0.0056(4) 0.3046(3) 0.0192(3) 0.0229(10) Uani 1 1 d . . .
N7 N 0.2294(4) 0.1894(3) 0.0559(3) 0.0229(10) Uani 1 1 d . . .
C1 C 0.3540(5) 0.1359(4) 0.3473(4) 0.0292(13) Uani 1 1 d . . .
H1 H 0.2912 0.1914 0.3727 0.035 Uiso 1 1 calc R . .
C2 C 0.4526(5) 0.1183(5) 0.3657(4) 0.0338(14) Uani 1 1 d . . .
H2 H 0.4550 0.1617 0.4027 0.041 Uiso 1 1 calc R . .
C3 C 0.5465(5) 0.0368(5) 0.3292(4) 0.0335(14) Uani 1 1 d . . .
H3 H 0.6133 0.0250 0.3405 0.040 Uiso 1 1 calc R . .
C4 C 0.5400(5) -0.0291(4) 0.2741(4) 0.0311(14) Uani 1 1 d . . .
C5 C 0.6305(5) -0.1193(5) 0.2363(4) 0.0356(15) Uani 1 1 d . . .
H5 H 0.6991 -0.1356 0.2458 0.043 Uiso 1 1 calc R . .
C6 C 0.6162(5) -0.1801(5) 0.1874(4) 0.0383(16) Uani 1 1 d . . .
H6 H 0.6759 -0.2380 0.1635 0.046 Uiso 1 1 calc R . .
C7 C 0.5121(5) -0.1589(4) 0.1707(4) 0.0330(14) Uani 1 1 d . . .
C8 C 0.4900(6) -0.2179(5) 0.1206(4) 0.0371(16) Uani 1 1 d . . .
H8 H 0.5452 -0.2774 0.0948 0.045 Uiso 1 1 calc R . .
C9 C 0.3869(6) -0.1877(5) 0.1095(4) 0.0379(15) Uani 1 1 d . . .
H9 H 0.3721 -0.2267 0.0763 0.045 Uiso 1 1 calc R . .
C10 C 0.3041(5) -0.0987(4) 0.1479(4) 0.0303(13) Uani 1 1 d . . .
H10 H 0.2353 -0.0789 0.1387 0.036 Uiso 1 1 calc R . .
C11 C 0.4226(5) -0.0701(4) 0.2079(4) 0.0277(13) Uani 1 1 d . . .
C12 C 0.4380(5) -0.0061(4) 0.2609(3) 0.0267(13) Uani 1 1 d . . .
C13 C -0.2659(5) 0.4872(4) 0.4757(4) 0.0291(13) Uani 1 1 d . . .
H13 H -0.2010 0.4997 0.4389 0.035 Uiso 1 1 calc R . .
C14 C -0.3522(5) 0.5627(4) 0.5364(4) 0.0331(14) Uani 1 1 d . . .
H14 H -0.3422 0.6230 0.5399 0.040 Uiso 1 1 calc R . .
C15 C -0.4479(6) 0.5470(5) 0.5884(4) 0.0378(15) Uani 1 1 d . . .
H15 H -0.5041 0.5964 0.6280 0.045 Uiso 1 1 calc R . .
C16 C -0.4639(5) 0.4546(5) 0.5830(4) 0.0346(15) Uani 1 1 d . . .
C17 C -0.5628(5) 0.4310(5) 0.6347(4) 0.0395(16) Uani 1 1 d . . .
H17 H -0.6235 0.4784 0.6739 0.047 Uiso 1 1 calc R . .
C18 C -0.5696(6) 0.3408(5) 0.6276(4) 0.0383(16) Uani 1 1 d . . .
H18 H -0.6349 0.3271 0.6623 0.046 Uiso 1 1 calc R . .
C19 C -0.4778(5) 0.2650(4) 0.5674(4) 0.0274(13) Uani 1 1 d . . .
C20 C -0.4783(5) 0.1699(4) 0.5568(4) 0.0289(13) Uani 1 1 d . . .
H20 H -0.5416 0.1515 0.5884 0.035 Uiso 1 1 calc R . .
C21 C -0.3827(5) 0.1032(4) 0.4983(4) 0.0315(14) Uani 1 1 d . . .
H21 H -0.3804 0.0390 0.4913 0.038 Uiso 1 1 calc R . .
C22 C -0.2910(5) 0.1330(4) 0.4506(4) 0.0248(12) Uani 1 1 d . . .
H22 H -0.2278 0.0871 0.4117 0.030 Uiso 1 1 calc R . .
C23 C -0.3804(5) 0.2885(4) 0.5159(4) 0.0250(12) Uani 1 1 d . . .
C24 C -0.3747(5) 0.3843(4) 0.5241(4) 0.0273(13) Uani 1 1 d . . .
C25 C 0.1909(5) 0.4514(4) 0.0641(4) 0.0311(14) Uani 1 1 d . . .
H25 H 0.1948 0.4508 0.1165 0.037 Uiso 1 1 calc R . .
C26 C 0.2489(5) 0.5038(4) 0.0053(4) 0.0369(16) Uani 1 1 d . . .
H26 H 0.2906 0.5374 0.0190 0.044 Uiso 1 1 calc R . .
C27 C 0.2449(5) 0.5061(5) -0.0722(4) 0.0394(17) Uani 1 1 d . . .
H27 H 0.2834 0.5415 -0.1110 0.047 Uiso 1 1 calc R . .
C28 C 0.1822(5) 0.4545(4) -0.0933(4) 0.0331(15) Uani 1 1 d . . .
C29 C 0.1708(5) 0.4522(5) -0.1709(4) 0.0378(17) Uani 1 1 d . . .
H29 H 0.2055 0.4874 -0.2122 0.045 Uiso 1 1 calc R . .
C30 C 0.1102(5) 0.3996(5) -0.1862(4) 0.0391(17) Uani 1 1 d . . .
H30 H 0.1068 0.3973 -0.2387 0.047 Uiso 1 1 calc R . .
C31 C 0.0518(5) 0.3477(4) -0.1241(4) 0.0309(14) Uani 1 1 d . . .
C32 C -0.0171(5) 0.2950(5) -0.1351(4) 0.0342(15) Uani 1 1 d . . .
H32 H -0.0225 0.2882 -0.1864 0.041 Uiso 1 1 calc R . .
C33 C -0.0756(6) 0.2540(4) -0.0681(4) 0.0325(14) Uani 1 1 d . . .
H33 H -0.1247 0.2222 -0.0729 0.039 Uiso 1 1 calc R . .
C34 C -0.0613(5) 0.2600(4) 0.0080(4) 0.0265(12) Uani 1 1 d . . .
H34 H -0.1012 0.2311 0.0522 0.032 Uiso 1 1 calc R . .
C35 C 0.0609(5) 0.3505(4) -0.0453(3) 0.0243(12) Uani 1 1 d . . .
C36 C 0.1257(5) 0.4037(4) -0.0297(3) 0.0239(12) Uani 1 1 d . . .
C37 C 0.3108(5) 0.1939(4) 0.0835(4) 0.0263(12) Uani 1 1 d . . .
H37 H 0.2950 0.2485 0.1179 0.032 Uiso 1 1 calc R . .
C38 C 0.4172(5) 0.1219(4) 0.0634(4) 0.0251(12) Uani 1 1 d . . .
H38 H 0.4708 0.1284 0.0843 0.030 Uiso 1 1 calc R . .
C39 C 0.4431(4) 0.0395(4) 0.0117(3) 0.0209(11) Uani 1 1 d . . .
C40 C 0.3573(5) 0.0344(4) -0.0159(3) 0.0229(11) Uani 1 1 d . . .
H40 H 0.3704 -0.0197 -0.0499 0.027 Uiso 1 1 calc R . .
C41 C 0.2542(5) 0.1088(4) 0.0069(3) 0.0255(12) Uani 1 1 d . . .
H41 H 0.1986 0.1035 -0.0123 0.031 Uiso 1 1 calc R . .
C42 C 0.1193(5) 0.4101(4) 0.3360(4) 0.0250(12) Uani 1 1 d . . .
C43 C 0.0988(5) 0.3962(4) 0.4269(4) 0.0299(13) Uani 1 1 d . . .
H43A H 0.1261 0.4399 0.4482 0.045 Uiso 1 1 calc R . .
H43B H 0.1397 0.3298 0.4324 0.045 Uiso 1 1 calc R . .
H43C H 0.0178 0.4100 0.4576 0.045 Uiso 1 1 calc R . .
C44 C 0.2496(5) 0.3893(4) 0.2868(4) 0.0289(13) Uani 1 1 d . . .
H44A H 0.2621 0.4008 0.2298 0.043 Uiso 1 1 calc R . .
H44B H 0.2910 0.3223 0.2901 0.043 Uiso 1 1 calc R . .
H44C H 0.2767 0.4317 0.3098 0.043 Uiso 1 1 calc R . .
C45 C 0.0541(5) 0.5154(4) 0.3277(4) 0.0275(13) Uani 1 1 d . . .
H45A H -0.0272 0.5282 0.3566 0.041 Uiso 1 1 calc R . .
H45B H 0.0693 0.5251 0.2702 0.041 Uiso 1 1 calc R . .
H45C H 0.0790 0.5592 0.3511 0.041 Uiso 1 1 calc R . .
C46 C -0.0702(5) 0.0505(4) 0.1934(4) 0.0262(12) Uani 1 1 d . . .
C47 C -0.1980(5) 0.0969(5) 0.2090(4) 0.0337(14) Uani 1 1 d . . .
H47A H -0.2086 0.1508 0.1755 0.050 Uiso 1 1 calc R . .
H47B H -0.2395 0.1200 0.2665 0.050 Uiso 1 1 calc R . .
H47C H -0.2265 0.0491 0.1948 0.050 Uiso 1 1 calc R . .
C48 C -0.0505(6) -0.0397(4) 0.2443(4) 0.0324(14) Uani 1 1 d . . .
H48A H -0.0862 -0.0186 0.3024 0.049 Uiso 1 1 calc R . .
H48B H 0.0308 -0.0715 0.2302 0.049 Uiso 1 1 calc R . .
H48C H -0.0837 -0.0847 0.2317 0.049 Uiso 1 1 calc R . .
C49 C -0.0044(6) 0.0169(4) 0.1012(4) 0.0304(13) Uani 1 1 d . . .
H49A H -0.0348 -0.0282 0.0851 0.046 Uiso 1 1 calc R . .
H49B H 0.0758 -0.0148 0.0913 0.046 Uiso 1 1 calc R . .
H49C H -0.0130 0.0726 0.0694 0.046 Uiso 1 1 calc R . .
C50 C -0.1175(12) 0.2499(10) 0.5725(9) 0.030(5) Uani 1 1 d . . .
H50A H -0.1512 0.3199 0.5773 0.081 Uiso 1 1 calc R . .
H50B H -0.0609 0.2324 0.5979 0.081 Uiso 1 1 calc R . .
H50C H -0.1767 0.2214 0.6000 0.081 Uiso 1 1 calc R . .
C51 C 0.1482(9) -0.0047(9) 0.4357(6) 0.038(3) Uani 1 1 d . . .
H51A H 0.2297 -0.0387 0.4120 0.081 Uiso 1 1 calc R . .
H51B H 0.1098 -0.0477 0.4679 0.081 Uiso 1 1 calc R . .
H51C H 0.1338 0.0515 0.4707 0.081 Uiso 1 1 calc R . .
C52 C 0.4111(8) 0.5594(7) 0.1517(7) 0.076(3) Uani 1 1 d . . .
H52A H 0.4542 0.5765 0.0980 0.092 Uiso 1 1 calc R . .
H52B H 0.4221 0.4900 0.1473 0.092 Uiso 1 1 calc R . .
H100 H 0.806(6) 0.321(5) 0.229(4) 0.028(17) Uiso 1 1 d . . .
H101 H 0.705(7) 0.316(6) 0.254(5) 0.05(3) Uiso 1 1 d . . .
H102 H 0.015(4) 0.224(6) 0.450(5) 0.07(3) Uiso 1 1 d D . .

loop_
_atom_site_aniso_label
_atom_site_aniso_U_11
_atom_site_aniso_U_22
_atom_site_aniso_U_33
_atom_site_aniso_U_23
_atom_site_aniso_U_13
_atom_site_aniso_U_12
O18 0.028(2) 0.031(2) 0.044(3) -0.012(2) -0.001(2) -0.008(2)
Cu1 0.0219(4) 0.0192(4) 0.0250(4) 0.0000(3) -0.0094(3) -0.0017(3)
Cu2 0.0213(4) 0.0197(4) 0.0239(4) -0.0038(3) -0.0017(3) -0.0060(3)
Cu3 0.0190(3) 0.0181(3) 0.0182(3) 0.0003(2) -0.0060(3) -0.0046(3)
P1 0.0177(7) 0.0186(7) 0.0208(7) -0.0026(5) -0.0065(6) -0.0038(5)
P2 0.0219(7) 0.0175(7) 0.0187(7) -0.0013(5) -0.0062(6) -0.0057(5)
Cl1 0.0404(10) 0.0679(13) 0.0733(14) -0.0065(10) -0.0280(10) -0.0238(9)
Cl2 0.0274(7) 0.0247(7) 0.0321(8) 0.0047(6) -0.0089(6) -0.0068(6)
Cl3 0.0838(19) 0.102(2) 0.165(3) 0.052(2) -0.065(2) -0.0494(18)
Cl4 0.090(2) 0.113(2) 0.094(2) 0.0258(18) -0.0479(17) -0.0322(17)
O1 0.025(2) 0.026(2) 0.020(2) -0.0018(15) -0.0075(16) -0.0112(16)
O2 0.0209(19) 0.0192(19) 0.025(2) -0.0043(15) -0.0034(16) -0.0052(15)
O3 0.030(2) 0.020(2) 0.037(2) -0.0004(17) -0.0181(19) -0.0032(17)
O4 0.027(2) 0.0209(19) 0.020(2) -0.0056(15) -0.0027(16) -0.0071(16)
O5 0.023(2) 0.0219(19) 0.025(2) 0.0010(16) -0.0096(17) -0.0024(16)
O6 0.0201(19) 0.0189(18) 0.024(2) 0.0009(15) -0.0075(16) -0.0082(15)
O7 0.070(4) 0.069(4) 0.112(6) -0.024(4) -0.053(4) 0.003(3)
O8 0.112(6) 0.149(8) 0.098(6) 0.040(5) -0.063(5) -0.093(6)
O11 0.056(4) 0.066(4) 0.172(8) 0.071(5) -0.046(5) -0.034(3)
O12A 0.074(8) 0.084(8) 0.039(6) -0.002(5) -0.026(5) -0.027(7)
O12B 0.066(11) 0.088(14) 0.14(2) 0.047(13) -0.079(13) -0.051(11)
O13 0.042(3) 0.036(3) 0.121(6) 0.033(3) -0.023(3) -0.008(2)
O14A 0.061(12) 0.038(9) 0.026(9) -0.023(7) -0.012(8) -0.001(9)
O14B 0.063(5) 0.043(4) 0.032(4) -0.004(3) 0.002(4) -0.008(4)
O15 0.037(4) 0.030(4) 0.019(4) 0.007(3) -0.011(3) -0.003(3)
O16 0.037(3) 0.046(3) 0.036(3) 0.017(2) -0.019(2) -0.017(2)
O17A 0.115(14) 0.045(8) 0.107(14) 0.006(8) -0.068(12) -0.044(9)
O17B 0.048(9) 0.140(15) 0.096(14) -0.077(12) -0.027(8) -0.011(9)
O19A 0.032(6) 0.096(11) 0.072(9) 0.004(9) -0.011(6) -0.024(7)
O19B 0.049(7) 0.062(8) 0.054(7) 0.001(7) -0.021(6) -0.001(7)
N1 0.024(2) 0.024(2) 0.027(3) 0.002(2) -0.010(2) -0.002(2)
N2 0.027(3) 0.020(2) 0.023(3) 0.0024(19) -0.005(2) 0.000(2)
N3 0.022(2) 0.026(3) 0.027(3) -0.002(2) -0.004(2) -0.008(2)
N4 0.022(2) 0.026(2) 0.019(2) 0.0011(19) -0.0041(19) -0.007(2)
N5 0.020(2) 0.016(2) 0.029(3) 0.0024(18) -0.003(2) -0.0018(18)
N6 0.022(2) 0.019(2) 0.023(2) 0.0016(18) -0.009(2) 0.0003(19)
N7 0.020(2) 0.021(2) 0.022(2) -0.0010(18) -0.0041(19) -0.0034(19)
C1 0.026(3) 0.028(3) 0.029(3) 0.003(2) -0.010(3) -0.003(2)
C2 0.034(3) 0.031(3) 0.038(4) 0.006(3) -0.016(3) -0.010(3)
C3 0.024(3) 0.040(4) 0.040(4) 0.016(3) -0.015(3) -0.012(3)
C4 0.024(3) 0.032(3) 0.031(3) 0.011(3) -0.007(3) -0.005(3)
C5 0.019(3) 0.035(3) 0.038(4) 0.007(3) -0.001(3) 0.000(3)
C6 0.025(3) 0.032(3) 0.040(4) 0.014(3) -0.004(3) 0.005(3)
C7 0.028(3) 0.029(3) 0.025(3) 0.006(2) 0.003(3) -0.002(3)
C8 0.032(3) 0.027(3) 0.031(3) 0.003(3) 0.003(3) 0.002(3)
C9 0.043(4) 0.026(3) 0.032(4) -0.002(3) -0.005(3) -0.005(3)
C10 0.032(3) 0.024(3) 0.029(3) 0.003(2) -0.008(3) -0.007(3)
C11 0.023(3) 0.023(3) 0.026(3) 0.006(2) -0.001(2) -0.002(2)
C12 0.022(3) 0.028(3) 0.022(3) 0.009(2) -0.003(2) -0.003(2)
C13 0.028(3) 0.027(3) 0.032(3) -0.003(2) -0.010(3) -0.009(2)
C14 0.031(3) 0.026(3) 0.032(3) -0.006(2) -0.002(3) -0.007(3)
C15 0.036(4) 0.029(3) 0.035(4) -0.008(3) -0.002(3) -0.005(3)
C16 0.031(3) 0.029(3) 0.032(3) -0.002(3) -0.001(3) -0.006(3)
C17 0.026(3) 0.031(3) 0.040(4) -0.004(3) 0.008(3) -0.003(3)
C18 0.029(3) 0.035(4) 0.039(4) 0.004(3) 0.001(3) -0.011(3)
C19 0.022(3) 0.031(3) 0.023(3) 0.002(2) -0.003(2) -0.007(2)
C20 0.023(3) 0.032(3) 0.028(3) 0.006(2) -0.004(2) -0.011(3)
C21 0.039(4) 0.026(3) 0.035(3) 0.008(3) -0.019(3) -0.013(3)
C22 0.023(3) 0.021(3) 0.027(3) -0.002(2) -0.008(2) -0.004(2)
C23 0.027(3) 0.022(3) 0.025(3) 0.000(2) -0.009(2) -0.007(2)
C24 0.027(3) 0.026(3) 0.024(3) 0.002(2) -0.004(2) -0.009(2)
C25 0.032(3) 0.021(3) 0.035(3) -0.003(2) -0.007(3) -0.007(2)
C26 0.025(3) 0.028(3) 0.045(4) 0.000(3) 0.002(3) -0.009(3)
C27 0.025(3) 0.031(3) 0.044(4) 0.011(3) 0.002(3) -0.003(3)
C28 0.020(3) 0.026(3) 0.033(3) 0.007(3) 0.004(3) 0.003(2)
C29 0.024(3) 0.037(4) 0.031(4) 0.016(3) 0.002(3) 0.004(3)
C30 0.026(3) 0.048(4) 0.021(3) 0.007(3) -0.001(3) 0.009(3)
C31 0.025(3) 0.033(3) 0.020(3) 0.000(2) -0.007(2) 0.008(3)
C32 0.034(3) 0.034(3) 0.023(3) -0.007(3) -0.013(3) 0.007(3)
C33 0.036(3) 0.026(3) 0.033(3) -0.004(3) -0.018(3) 0.000(3)
C34 0.025(3) 0.025(3) 0.027(3) 0.005(2) -0.011(2) -0.003(2)
C35 0.019(3) 0.021(3) 0.022(3) 0.001(2) -0.003(2) 0.004(2)
C36 0.018(3) 0.016(3) 0.025(3) 0.002(2) -0.001(2) 0.003(2)
C37 0.022(3) 0.023(3) 0.031(3) -0.002(2) -0.007(2) -0.006(2)
C38 0.019(3) 0.021(3) 0.032(3) -0.002(2) -0.010(2) -0.002(2)
C39 0.018(3) 0.019(3) 0.023(3) 0.002(2) -0.004(2) -0.005(2)
C40 0.025(3) 0.021(3) 0.021(3) 0.000(2) -0.010(2) -0.003(2)
C41 0.024(3) 0.031(3) 0.023(3) 0.000(2) -0.009(2) -0.010(2)
C42 0.023(3) 0.023(3) 0.029(3) -0.001(2) -0.010(2) -0.006(2)
C43 0.033(3) 0.030(3) 0.028(3) -0.005(2) -0.016(3) -0.004(3)
C44 0.023(3) 0.027(3) 0.038(4) -0.006(3) -0.013(3) -0.007(2)
C45 0.025(3) 0.022(3) 0.034(3) -0.001(2) -0.008(3) -0.009(2)
C46 0.030(3) 0.021(3) 0.027(3) 0.000(2) -0.009(3) -0.010(2)
C47 0.034(3) 0.038(4) 0.031(3) -0.001(3) -0.008(3) -0.019(3)
C48 0.043(4) 0.025(3) 0.027(3) 0.001(2) -0.007(3) -0.015(3)
C49 0.045(4) 0.023(3) 0.026(3) -0.005(2) -0.014(3) -0.012(3)
C50 0.033(3) 0.023(3) 0.029(3) -0.001(2) -0.010(2) -0.006(2)
C51 0.048(6) 0.035(9) 0.022(6) 0.007(6) -0.011(5) -0.003(6)
C52 0.070(6) 0.057(6) 0.113(9) 0.020(6) -0.045(6) -0.022(5)

loop_
_atom_type_symbol
_atom_type_description
_atom_type_scat_dispersion_real
_atom_type_scat_dispersion_imag
_atom_type_scat_source
C C 0.0033 0.0016 'International Tables Vol C Tables 4.2.6.8 and 6.1.1.4'
H H 0.0000 0.0000 'International Tables Vol C Tables 4.2.6.8 and 6.1.1.4'
N N 0.0061 0.0033 'International Tables Vol C Tables 4.2.6.8 and 6.1.1.4'
O O 0.0106 0.0060 'International Tables Vol C Tables 4.2.6.8 and 6.1.1.4'
P P 0.1023 0.0942 'International Tables Vol C Tables 4.2.6.8 and 6.1.1.4'
Cl Cl 0.1484 0.1585 'International Tables Vol C Tables 4.2.6.8 and 6.1.1.4'
Cu Cu 0.3201 1.2651 'International Tables Vol C Tables 4.2.6.8 and 6.1.1.4'

loop_
_geom_angle_atom_site_label_1
_geom_angle_atom_site_label_2
_geom_angle_atom_site_label_3
_geom_angle
_geom_angle_site_symmetry_1
_geom_angle_site_symmetry_3
_geom_angle_publ_flag
O5 Cu1 O3 98.60(16) . . ?
O5 Cu1 N1 166.78(18) . . ?
O3 Cu1 N1 91.36(18) . . ?
O5 Cu1 N2 88.81(19) . . ?
O3 Cu1 N2 169.31(19) . . ?
N1 Cu1 N2 80.2(2) . . ?
O5 Cu1 O16 90.52(16) . . ?
O3 Cu1 O16 92.57(17) . . ?
N1 Cu1 O16 97.73(17) . . ?
N2 Cu1 O16 95.08(18) . . ?
O2 Cu2 O4 99.25(16) . . ?
O2 Cu2 N4 170.60(17) . . ?
O4 Cu2 N4 90.14(17) . . ?
O2 Cu2 N3 89.50(17) . . ?
O4 Cu2 N3 169.28(18) . . ?
N4 Cu2 N3 81.20(19) . . ?
O2 Cu2 O15 90.21(18) . . ?
O4 Cu2 O15 90.3(2) . . ?
N4 Cu2 O15 89.37(19) . . ?
N3 Cu2 O15 95.9(2) . . ?
O1 Cu3 O6 98.64(16) . . ?
O1 Cu3 N6 165.76(17) . . ?
O6 Cu3 N6 91.03(17) . . ?
O1 Cu3 N5 88.48(18) . . ?
O6 Cu3 N5 167.61(17) . . ?
N6 Cu3 N5 80.3(2) . . ?
O1 Cu3 N7 93.21(17) . . ?
O6 Cu3 N7 103.30(16) . . ?
N6 Cu3 N7 94.71(17) . . ?
N5 Cu3 N7 86.30(17) . . ?
O1 P1 O2 112.2(2) . . ?
O1 P1 O3 113.6(2) . . ?
O2 P1 O3 112.0(2) . . ?
O1 P1 C42 105.9(2) . . ?
O2 P1 C42 106.5(2) . . ?
O3 P1 C42 106.0(2) . . ?
O4 P2 O5 112.6(2) . . ?
O4 P2 O6 111.9(2) . . ?
O5 P2 O6 112.0(2) . . ?
O4 P2 C46 106.2(2) . . ?
O5 P2 C46 106.0(2) . . ?
O6 P2 C46 107.7(2) . . ?
O19A Cl1 O17A 75.0(11) . . ?
O19A Cl1 O8 126.9(8) . . ?
O17A Cl1 O8 116.6(8) . . ?
O19A Cl1 O7 107.8(7) . . ?
O17A Cl1 O7 115.5(7) . . ?
O8 Cl1 O7 110.9(5) . . ?
O19A Cl1 O19B 38.1(7) . . ?
O17A Cl1 O19B 107.8(10) . . ?
O8 Cl1 O19B 94.3(7) . . ?
O7 Cl1 O19B 109.4(6) . . ?
O19A Cl1 O17B 106.4(10) . . ?
O17A Cl1 O17B 31.5(9) . . ?
O8 Cl1 O17B 97.3(10) . . ?
O7 Cl1 O17B 104.7(8) . . ?
O19B Cl1 O17B 137.0(8) . . ?
O12B Cl2 O14B 66.6(11) . . ?
O12B Cl2 O11 115.1(8) . . ?
O14B Cl2 O11 119.6(5) . . ?
O12B Cl2 O13 121.3(8) . . ?
O14B Cl2 O13 114.2(4) . . ?
O11 Cl2 O13 112.9(4) . . ?
O12B Cl2 O14A 110.7(13) . . ?
O14B Cl2 O14A 44.5(8) . . ?
O11 Cl2 O14A 95.8(9) . . ?
O13 Cl2 O14A 95.8(8) . . ?
O12B Cl2 O12A 41.7(9) . . ?
O14B Cl2 O12A 108.1(6) . . ?
O11 Cl2 O12A 97.9(6) . . ?
O13 Cl2 O12A 100.7(6) . . ?
O14A Cl2 O12A 152.5(10) . . ?
P1 O1 Cu3 137.8(2) . . ?
P1 O2 Cu2 134.6(2) . . ?
P1 O3 Cu1 141.0(3) . . ?
P2 O4 Cu2 135.1(2) . . ?
P2 O5 Cu1 131.1(2) . . ?
P2 O6 Cu3 129.9(2) . . ?
Cl2 O12B O14B 56.8(8) . . ?
Cl2 O14B O12B 56.6(7) . . ?
C50 O15 Cu2 117.9(6) . . ?
C51 O16 Cu1 118.8(5) . . ?
Cl1 O17A O19A 51.1(7) . . ?
Cl1 O19A O17A 53.9(8) . . ?
C1 N1 C12 117.2(5) . . ?
C1 N1 Cu1 128.0(4) . . ?
C12 N1 Cu1 114.7(4) . . ?
C10 N2 C11 117.8(5) . . ?
C10 N2 Cu1 128.7(4) . . ?
C11 N2 Cu1 113.5(4) . . ?
C13 N3 C24 118.2(5) . . ?
C13 N3 Cu2 128.6(4) . . ?
C24 N3 Cu2 113.2(4) . . ?
C22 N4 C23 116.8(5) . . ?
C22 N4 Cu2 129.8(4) . . ?
C23 N4 Cu2 113.4(4) . . ?
C25 N5 C36 117.7(5) . . ?
C25 N5 Cu3 128.8(4) . . ?
C36 N5 Cu3 112.9(4) . . ?
C34 N6 C35 118.4(5) . . ?
C34 N6 Cu3 129.2(4) . . ?
C35 N6 Cu3 112.0(4) . . ?
C37 N7 C41 116.9(5) . . ?
C37 N7 Cu3 114.5(4) . . ?
C41 N7 Cu3 127.6(4) . . ?
N1 C1 C2 122.4(6) . . ?
C3 C2 C1 120.0(6) . . ?
C2 C3 C4 118.9(6) . . ?
C12 C4 C3 116.8(6) . . ?
C12 C4 C5 119.6(6) . . ?
C3 C4 C5 123.5(6) . . ?
C6 C5 C4 120.1(6) . . ?
C5 C6 C7 122.5(6) . . ?
C8 C7 C11 116.1(6) . . ?
C8 C7 C6 126.3(6) . . ?
C11 C7 C6 117.6(6) . . ?
C9 C8 C7 119.8(6) . . ?
C8 C9 C10 120.2(7) . . ?
N2 C10 C9 122.3(6) . . ?
N2 C11 C7 123.7(6) . . ?
N2 C11 C12 116.7(5) . . ?
C7 C11 C12 119.6(6) . . ?
N1 C12 C4 124.6(6) . . ?
N1 C12 C11 114.9(5) . . ?
C4 C12 C11 120.6(5) . . ?
N3 C13 C14 121.4(6) . . ?
C15 C14 C13 120.2(6) . . ?
C14 C15 C16 120.1(6) . . ?
C24 C16 C17 119.4(6) . . ?
C24 C16 C15 116.2(6) . . ?
C17 C16 C15 124.4(6) . . ?
C18 C17 C16 120.8(6) . . ?
C17 C18 C19 121.5(6) . . ?
C20 C19 C23 117.6(5) . . ?
C20 C19 C18 124.8(5) . . ?
C23 C19 C18 117.6(5) . . ?
C21 C20 C19 118.9(5) . . ?
C22 C21 C20 119.5(6) . . ?
N4 C22 C21 123.9(5) . . ?
N4 C23 C19 123.3(5) . . ?
N4 C23 C24 116.6(5) . . ?
C19 C23 C24 120.1(5) . . ?
N3 C24 C16 123.9(5) . . ?
N3 C24 C23 115.6(5) . . ?
C16 C24 C23 120.5(5) . . ?
N5 C25 C26 121.9(6) . . ?
C27 C26 C25 120.5(6) . . ?
C26 C27 C28 119.8(6) . . ?
C29 C28 C27 125.0(6) . . ?
C29 C28 C36 119.1(6) . . ?
C27 C28 C36 115.8(6) . . ?
C30 C29 C28 121.1(6) . . ?
C29 C30 C31 121.6(6) . . ?
C32 C31 C35 117.7(6) . . ?
C32 C31 C30 124.3(6) . . ?
C35 C31 C30 118.0(6) . . ?
C33 C32 C31 118.3(6) . . ?
C32 C33 C34 120.2(6) . . ?
N6 C34 C33 123.0(6) . . ?
N6 C35 C36 117.2(5) . . ?
N6 C35 C31 122.3(6) . . ?
C36 C35 C31 120.5(5) . . ?
N5 C36 C35 116.1(5) . . ?
N5 C36 C28 124.2(6) . . ?
C35 C36 C28 119.6(6) . . ?
N7 C37 C38 123.6(5) . . ?
C37 C38 C39 119.2(5) . . ?
C38 C39 C40 116.9(5) . . ?
C38 C39 C39 120.9(6) . 2_655 ?
C40 C39 C39 122.2(6) . 2_655 ?
C41 C40 C39 120.2(5) . . ?
N7 C41 C40 123.1(5) . . ?
C43 C42 C45 109.2(5) . . ?
C43 C42 C44 109.5(5) . . ?
C45 C42 C44 109.0(5) . . ?
C43 C42 P1 108.9(4) . . ?
C45 C42 P1 110.5(4) . . ?
C44 C42 P1 109.7(4) . . ?
C47 C46 C49 109.0(5) . . ?
C47 C46 C48 110.4(5) . . ?
C49 C46 C48 108.8(5) . . ?
C47 C46 P2 109.6(4) . . ?
C49 C46 P2 110.4(4) . . ?
C48 C46 P2 108.5(4) . . ?
Cl3 C52 Cl4 110.1(6) . . ?

loop_
_geom_bond_atom_site_label_1
_geom_bond_atom_site_label_2
_geom_bond_distance
_geom_bond_site_symmetry_2
_geom_bond_publ_flag
Cu1 O5 1.901(4) . ?
Cu1 O3 1.927(4) . ?
Cu1 N1 2.024(5) . ?
Cu1 N2 2.037(5) . ?
Cu1 O16 2.303(4) . ?
Cu2 O2 1.893(4) . ?
Cu2 O4 1.931(4) . ?
Cu2 N4 2.018(5) . ?
Cu2 N3 2.027(5) . ?
Cu2 O15 2.408(6) . ?
Cu3 O1 1.910(4) . ?
Cu3 O6 1.952(4) . ?
Cu3 N6 2.033(5) . ?
Cu3 N5 2.051(4) . ?
Cu3 N7 2.264(4) . ?
P1 O1 1.524(4) . ?
P1 O2 1.531(4) . ?
P1 O3 1.531(4) . ?
P1 C42 1.829(6) . ?
P2 O4 1.525(4) . ?
P2 O5 1.530(4) . ?
P2 O6 1.538(4) . ?
P2 C46 1.834(6) . ?
Cl1 O19A 1.314(12) . ?
Cl1 O17A 1.364(14) . ?
Cl1 O8 1.377(7) . ?
Cl1 O7 1.424(7) . ?
Cl1 O19B 1.533(13) . ?
Cl1 O17B 1.548(15) . ?
Cl2 O12B 1.401(14) . ?
Cl2 O14B 1.406(7) . ?
Cl2 O11 1.407(6) . ?
Cl2 O13 1.420(5) . ?
Cl2 O14A 1.454(15) . ?
Cl2 O12A 1.460(10) . ?
Cl3 C52 1.742(10) . ?
Cl4 C52 1.773(11) . ?
O12B O14B 1.54(2) . ?
O15 C50 1.493(14) . ?
O16 C51 1.448(10) . ?
O17A O19A 1.63(2) . ?
N1 C1 1.332(8) . ?
N1 C12 1.360(7) . ?
N2 C10 1.329(8) . ?
N2 C11 1.357(8) . ?
N3 C13 1.316(7) . ?
N3 C24 1.378(7) . ?
N4 C22 1.329(7) . ?
N4 C23 1.368(7) . ?
N5 C25 1.345(8) . ?
N5 C36 1.352(7) . ?
N6 C34 1.311(8) . ?
N6 C35 1.372(7) . ?
N7 C37 1.340(7) . ?
N7 C41 1.349(7) . ?
C1 C2 1.391(9) . ?
C2 C3 1.372(9) . ?
C3 C4 1.417(9) . ?
C4 C12 1.377(8) . ?
C4 C5 1.437(8) . ?
C5 C6 1.343(10) . ?
C6 C7 1.438(9) . ?
C7 C8 1.401(10) . ?
C7 C11 1.416(8) . ?
C8 C9 1.367(10) . ?
C9 C10 1.392(8) . ?
C11 C12 1.436(9) . ?
C13 C14 1.423(8) . ?
C14 C15 1.339(9) . ?
C15 C16 1.427(9) . ?
C16 C24 1.382(8) . ?
C16 C17 1.425(9) . ?
C17 C18 1.348(9) . ?
C18 C19 1.446(8) . ?
C19 C20 1.396(8) . ?
C19 C23 1.407(8) . ?
C20 C21 1.387(9) . ?
C21 C22 1.380(8) . ?
C23 C24 1.425(8) . ?
C25 C26 1.393(8) . ?
C26 C27 1.363(10) . ?
C27 C28 1.414(10) . ?
C28 C29 1.412(10) . ?
C28 C36 1.415(8) . ?
C29 C30 1.355(10) . ?
C30 C31 1.421(9) . ?
C31 C32 1.418(10) . ?
C31 C35 1.419(8) . ?
C32 C33 1.375(9) . ?
C33 C34 1.408(8) . ?
C35 C36 1.409(8) . ?
C37 C38 1.384(8) . ?
C38 C39 1.394(8) . ?
C39 C40 1.396(8) . ?
C39 C39 1.491(10) 2_655 ?
C40 C41 1.368(8) . ?
C42 C43 1.519(8) . ?
C42 C45 1.523(8) . ?
C42 C44 1.547(8) . ?
C46 C47 1.523(8) . ?
C46 C49 1.530(8) . ?
C46 C48 1.553(8) . ?
